data_4128371
loop_
_publ_author_name
'Holt, Connor'
'Alachouzos, Georgios'
'Frontier, Alison J.'

_publ_section_title
;
 Leveraging the Halo-Nazarov Cyclization for the Chemodivergent Assembly
 of Functionalized Haloindenes and Indanones.
;
_journal_issue 13
_journal_name_full 'Journal of the American Chemical Society'
_journal_page_first 5461
_journal_page_last 5469
_journal_paper_doi 10.1021/jacs.9b00198
_journal_volume 141
_journal_year 2019
_chemical_absolute_configuration ad
_chemical_formula_moiety 'C21 H22 O2'
_chemical_formula_sum 'C21 H22 O2'
_chemical_formula_weight 306.38
_space_group_crystal_system orthorhombic
_space_group_IT_number 19
_space_group_name_Hall 'P 2ac 2ab'
_space_group_name_H-M_alt 'P 21 21 21'
_atom_sites_solution_hydrogens geom
_atom_sites_solution_primary dual
_atom_sites_solution_secondary difmap
_audit_creation_date 2018-10-23
_audit_creation_method
;
Olex2 1.2-ac3
(compiled 2017.08.10 svn.r3458 for OlexSys, GUI svn.r5381)
;
_cell_angle_alpha 90
_cell_angle_beta 90
_cell_angle_gamma 90
_cell_formula_units_Z 4
_cell_length_a 9.24780(10)
_cell_length_b 9.99840(10)
_cell_length_c 17.56410(10)
_cell_measurement_reflns_used 40595
_cell_measurement_temperature 100.00(10)
_cell_measurement_theta_max 77.7070
_cell_measurement_theta_min 5.0350
_cell_volume 1624.03(3)
_computing_cell_refinement 'CrysAlisPro 1.171.39.46 (Rigaku OD, 2018)'
_computing_data_collection 'CrysAlisPro 1.171.39.46 (Rigaku OD, 2018)'
_computing_data_reduction 'CrysAlisPro 1.171.39.46 (Rigaku OD, 2018)'
_computing_molecular_graphics 'Olex2 (Dolomanov et al., 2009)'
_computing_publication_material 'Olex2 (Dolomanov et al., 2009)'
_computing_structure_refinement 'ShelXL (Sheldrick, 2015b)'
_computing_structure_solution 'ShelXT (Sheldrick, 2015a)'
_diffrn_ambient_environment N~2~
_diffrn_ambient_temperature 100.00(10)
_diffrn_detector 'CCD plate'
_diffrn_detector_type HyPix
_diffrn_measured_fraction_theta_full 1.000
_diffrn_measured_fraction_theta_max 0.998
_diffrn_measurement_details
;
List of Runs (angles in degrees, time in seconds):

  # Type    Start    End  Width  t~exp~   \w     \q     \k     \f   Frames
--------------------------------------------------------------------------
  1  \w    -45.00  23.00   0.50    0.05    --  -49.87  19.00-150.00  136
  2  \w    -64.00 -38.00   0.50    0.08    --  -84.25 147.00  -2.00   52
  3  \w    -85.00 -60.00   0.50    0.05    --  -49.87 147.00  -2.00   50
  4  \w    -75.00 -50.00   0.50    0.08    --  -84.25 124.00-168.00   50
  5  \w   -114.00 -75.00   0.50    0.05    --  -49.87 -57.00 120.00   78
  6  \w   -109.00 -55.00   0.50    0.05    --  -49.87-147.00 -52.00  108
  7  \w     63.00  88.00   0.50    0.05    --   49.87-147.00 -52.00   50
  8  \w     88.00 113.00   0.50    0.08    --  105.75-147.00 -52.00   50
  9  \w     71.00 102.00   0.50    0.08    --  105.75 -94.00 -90.00   62
 10  \w     62.00  90.00   0.50    0.08    --  105.75 -94.00 -60.00   56
 11  \w     34.00  75.00   0.50    0.08    --  105.75 -15.00-120.00   82
 12  \w     43.00  68.00   0.50    0.08    --  105.75 -30.00 -90.00   50
 13  \w     36.00  72.00   0.50    0.08    --  105.75 -30.00 -30.00   72
 14  \w     35.00  72.00   0.50    0.08    --  105.75 -30.00  30.00   74
 15  \w     35.00 109.00   0.50    0.08    --  105.75 -94.00 120.00  148
 16  \w     38.00  78.00   0.50    0.08    --  105.75-124.00 112.00   80
 17  \w     35.00  64.00   0.50    0.08    --  105.75 -30.00 120.00   58
 18  \w     35.00  65.00   0.50    0.08    --  105.75 -94.00 -90.00   60
 19  \w     36.00  63.00   0.50    0.08    --  105.75 -30.00-120.00   54
 20  \w    148.00 173.00   0.50    0.08    --  105.75 147.00  -2.00   50
 21  \w     46.00  72.00   0.50    0.05    --   49.87-146.00 -52.00   52
 22  \w   -116.00 -81.00   0.50    0.05    --  -49.87 -22.00-125.92   70
 23  \w    -79.00 -43.00   0.50    0.05    --  -49.87 -38.00 -30.00   72
 24  \w    -70.00 -44.00   0.50    0.05    --  -49.87 -38.00 150.00   52
 25  \w    -71.00 -42.00   0.50    0.05    --  -49.87 -19.00 150.00   58
 26  \w    -77.00 -48.00   0.50    0.05    --  -49.87 -22.00-125.92   58
 27  \w     76.00 114.00   0.50    0.05    --   49.87  77.00-180.00   76
 28  \w     84.00 117.00   0.50    0.05    --   49.87  77.00 -60.00   66
 29  \w     29.00  84.00   0.50    0.05    --   49.87  77.00   0.00  110
 30  \w     96.00 121.00   0.50    0.05    --   49.87  57.00   0.00   50
 31  \w     73.00 120.00   0.50    0.05    --   49.87  77.00  60.00   94
 32  \w     29.00  66.00   0.50    0.05    --   49.87  77.00  60.00   74
 33  \w     42.00  71.00   0.50    0.05    --   49.87  38.00 -30.00   58
 34  \w     29.00  54.00   0.50    0.05    --   49.87  77.00 150.00   50
 35  \w     83.00 108.00   0.50    0.05    --   49.87-146.00 -52.00   50
 36  \w     29.00  68.00   0.50    0.05    --   49.87  77.00-120.00   78
 37  \w     38.00  74.00   0.50    0.05    --   49.87  57.00   0.00   72
 38  \w     33.00  93.00   0.50    0.05    --   49.87-125.00-120.00  120
 39  \w     29.00  60.00   0.50    0.05    --   49.87  77.00-150.00   62
 40  \w     29.00  56.00   0.50    0.05    --   49.87  77.00 -60.00   54
 41  \w     79.00 115.00   0.50    0.05    --   49.87  77.00  90.00   72
 42  \w     31.00  58.00   0.50    0.05    --   49.87  77.00  90.00   54
 43  \w     30.00  59.00   0.50    0.05    --   49.87  77.00-180.00   58
 44  \w     38.00  70.00   0.50    0.05    --   49.87  57.00-180.00   64
 45  \w    -99.00 -63.00   0.50    0.08    --  -84.25 -77.00-120.00   72
 46  \w    -88.00 -63.00   0.50    0.08    --  -84.25 -77.00 -30.00   50
 47  \w   -142.00-116.00   0.50    0.08    --  -84.25 -77.00 -30.00   52
 48  \w    -86.00 -61.00   0.50    0.08    --  -84.25 -82.00 -98.60   50
 49  \w    -88.00 -63.00   0.50    0.08    --  -84.25 -77.00-150.00   50
 50  \w    -87.00 -62.00   0.50    0.08    --  -84.25 -80.00 -70.30   50
 51  \w    -90.00 -64.00   0.50    0.08    --  -84.25 -77.00 120.00   52
 52  \w   -102.00 -61.00   0.50    0.08    --  -84.25 -83.00 145.20   82
 53  \w    -89.00 -63.00   0.50    0.08    --  -84.25 -77.00  30.00   52
 54  \w    -89.00 -63.00   0.50    0.08    --  -84.25 -79.00-136.43   52
 55  \w   -142.00-116.00   0.50    0.08    --  -84.25 -77.00  60.00   52
 56  \w   -142.00-116.00   0.50    0.08    --  -84.25 -80.00 -70.30   52
 57  \w    -88.00 -62.00   0.50    0.08    --  -84.25 -80.00-178.68   52
 58  \w    -96.00 -66.00   0.50    0.08    --  -84.25 -75.00 -43.51   60
 59  \w    -89.00 -63.00   0.50    0.08    --  -84.25 -77.00 -60.00   52
 60  \w    -89.00 -63.00   0.50    0.08    --  -84.25 -77.00 -90.00   52
 61  \w    -89.00 -63.00   0.50    0.08    --  -84.25 -78.00  18.01   52
 62  \w    -91.00 -65.00   0.50    0.08    --  -84.25 -73.00  90.89   52
 63  \w    -89.00 -63.00   0.50    0.08    --  -84.25 -82.00-154.09   52
 64  \w    -91.00 -63.00   0.50    0.08    --  -84.25 -77.00  60.00   56
 65  \w    -91.00 -65.00   0.50    0.08    --  -84.25 -75.00-175.24   52
 66  \w   -134.00-108.00   0.50    0.08    --  -84.25 -82.00-154.09   52
 67  \w   -141.00-115.00   0.50    0.08    --  -84.25 -75.00-175.24   52
 68  \w    -88.00 -63.00   0.50    0.08    --  -84.25 -77.00  90.00   50
 69  \w    -92.00 -66.00   0.50    0.08    --  -84.25 -72.00 -20.54   52
 70  \w    -89.00 -63.00   0.50    0.08    --  -84.25 -78.00 160.58   52
 71  \w    -90.00 -64.00   0.50    0.08    --  -84.25 -77.00   0.00   52
 72  \w     86.00 165.00   0.50    0.08    --  105.75  77.00 150.00  158
 73  \w    142.00 176.00   0.50    0.08    --  105.75  77.00-180.00   68
 74  \w     97.00 158.00   0.50    0.08    --  105.75  61.00-180.00  122
 75  \w     70.00 109.00   0.50    0.08    --  105.75 -94.00-180.00   78
 76  \w     34.00  66.00   0.50    0.08    --  105.75 -94.00-180.00   64
 77  \w     85.00 136.00   0.50    0.08    --  105.75  77.00-180.00  102
 78  \w     94.00 134.00   0.50    0.08    --  105.75  61.00  90.00   80
 79  \w     94.00 162.00   0.50    0.08    --  105.75  61.00 -60.00  136
 80  \w    146.00 177.00   0.50    0.08    --  105.75  77.00  90.00   62
 81  \w     94.00 160.00   0.50    0.08    --  105.75  61.00   0.00  132
 82  \w     87.00 132.00   0.50    0.08    --  105.75  77.00  90.00   90
 83  \w     35.00  92.00   0.50    0.08    --  105.75 -77.00   0.00  114
 84  \w     86.00 140.00   0.50    0.08    --  105.75  77.00  60.00  108
 85  \w     74.00 108.00   0.50    0.08    --  105.75 -94.00   0.00   68
 86  \w     85.00 148.00   0.50    0.08    --  105.75  77.00-150.00  126
 87  \w     36.00  62.00   0.50    0.08    --  105.75 -94.00-120.00   52
 88  \w     40.00  85.00   0.50    0.08    --  105.75 -45.00-150.00   90
 89  \w     69.00 109.00   0.50    0.08    --  105.75 -94.00 150.00   80
 90  \w     34.00  65.00   0.50    0.08    --  105.75 -94.00 150.00   62
 91  \w     36.00  90.00   0.50    0.08    --  105.75 -94.00-150.00  108
 92  \w     42.00 101.00   0.50    0.08    --  105.75 -94.00  60.00  118
 93  \w     92.00 125.00   0.50    0.08    --  105.75  61.00  30.00   66
 94  \w     68.00 115.00   0.50    0.08    --  105.75-125.00   0.00   94
 95  \w    130.00 172.00   0.50    0.08    --  105.75  77.00 -60.00   84
 96  \w     99.00 150.00   0.50    0.08    --  105.75  61.00-150.00  102
 97  \w     85.00 122.00   0.50    0.08    --  105.75  77.00 -60.00   74
 98  \w    141.00 176.00   0.50    0.08    --  105.75  77.00 -90.00   70
 99  \w     86.00 177.00   0.50    0.08    --  105.75  77.00   0.00  182
100  \w     62.00 104.00   0.50    0.08    --  105.75 -94.00  90.00   84
101  \w     95.00 159.00   0.50    0.08    --  105.75  61.00 -90.00  128
102  \w     85.00 137.00   0.50    0.08    --  105.75  77.00 120.00  104
103  \w     90.00 116.00   0.50    0.08    --  105.75  77.00  30.00   52
104  \w     85.00 118.00   0.50    0.08    --  105.75  77.00 -90.00   66
105  \w    135.00 161.00   0.50    0.08    --  105.75  61.00 150.00   52
106  \w    130.00 164.00   0.50    0.08    --  105.75  61.00  30.00   68
107  \w     93.00 120.00   0.50    0.08    --  105.75  61.00 150.00   54
108  \w     95.00 126.00   0.50    0.08    --  105.75  61.00-120.00   62
109  \w    133.00 162.00   0.50    0.08    --  105.75  61.00  60.00   58
110  \w     93.00 118.00   0.50    0.08    --  105.75  61.00  60.00   50
111  \w     92.00 161.00   0.50    0.08    --  105.75  61.00 -30.00  138
112  \w     74.00 107.00   0.50    0.08    --  105.75-125.00  30.00   66
113  \w    148.00 178.00   0.50    0.08    --  105.75  77.00 -30.00   60
114  \w     84.00 109.00   0.50    0.08    --  105.75 -94.00-120.00   50
115  \w    132.00 177.00   0.50    0.08    --  105.75  77.00-120.00   90
116  \w     85.00 111.00   0.50    0.08    --  105.75  77.00-120.00   52
117  \w     87.00 113.00   0.50    0.08    --  105.75  77.00 -30.00   52
118  \w    136.00 162.00   0.50    0.08    --  105.75  61.00  90.00   52
119  \w     35.00  64.00   0.50    0.08    --  105.75 -94.00   0.00   58
;
_diffrn_measurement_device 'four-circle diffractometer'
_diffrn_measurement_device_type 'XtaLAB Synergy, Dualflex, HyPix'
_diffrn_measurement_method '\w scans'
_diffrn_orient_matrix_type 'CrysAlisPro convention (1999,Acta A55,543-557)'
_diffrn_orient_matrix_UB_11 -0.0726633000
_diffrn_orient_matrix_UB_12 0.0254024000
_diffrn_orient_matrix_UB_13 0.0775992000
_diffrn_orient_matrix_UB_21 -0.1458311000
_diffrn_orient_matrix_UB_22 0.0229436000
_diffrn_orient_matrix_UB_23 -0.0403202000
_diffrn_orient_matrix_UB_31 -0.0344882000
_diffrn_orient_matrix_UB_32 -0.1502474000
_diffrn_orient_matrix_UB_33 0.0069570000
_diffrn_radiation_monochromator mirror
_diffrn_radiation_probe x-ray
_diffrn_radiation_type CuK\a
_diffrn_radiation_wavelength 1.54184
_diffrn_reflns_av_R_equivalents 0.0491
_diffrn_reflns_av_unetI/netI 0.0164
_diffrn_reflns_Laue_measured_fraction_full 1.000
_diffrn_reflns_Laue_measured_fraction_max 0.998
_diffrn_reflns_limit_h_max 11
_diffrn_reflns_limit_h_min -11
_diffrn_reflns_limit_k_max 11
_diffrn_reflns_limit_k_min -12
_diffrn_reflns_limit_l_max 21
_diffrn_reflns_limit_l_min -22
_diffrn_reflns_number 54751
_diffrn_reflns_point_group_measured_fraction_full 1.000
_diffrn_reflns_point_group_measured_fraction_max 0.995
_diffrn_reflns_theta_full 74.504
_diffrn_reflns_theta_max 78.051
_diffrn_reflns_theta_min 5.036
_diffrn_source 'micro-focus sealed X-ray tube'
_diffrn_source_type 'PhotonJet (Cu) X-ray Source'
_exptl_absorpt_coefficient_mu 0.618
_exptl_absorpt_correction_T_max 1.00000
_exptl_absorpt_correction_T_min 0.83400
_exptl_absorpt_correction_type multi-scan
_exptl_absorpt_process_details
;
CrysAlisPro 1.171.39.46 (Rigaku Oxford Diffraction, 2018)
Empirical absorption correction using spherical harmonics,
 implemented in SCALE3 ABSPACK scaling algorithm.
;
_exptl_crystal_colour colourless
_exptl_crystal_colour_primary colourless
_exptl_crystal_density_diffrn 1.253
_exptl_crystal_description block
_exptl_crystal_F_000 656
_exptl_crystal_size_max 0.29
_exptl_crystal_size_mid 0.194
_exptl_crystal_size_min 0.183
_refine_diff_density_max 0.153
_refine_diff_density_min -0.212
_refine_diff_density_rms 0.046
_refine_ls_abs_structure_details
;
 Flack x determined using 1432 quotients [(I+)-(I-)]/[(I+)+(I-)]
 (Parsons, Flack and Wagner, Acta Cryst. B69 (2013) 249-259).
;
_refine_ls_abs_structure_Flack 0.00(5)
_refine_ls_extinction_method none
_refine_ls_goodness_of_fit_ref 1.050
_refine_ls_hydrogen_treatment constr
_refine_ls_matrix_type full
_refine_ls_number_parameters 210
_refine_ls_number_reflns 3461
_refine_ls_number_restraints 0
_refine_ls_restrained_S_all 1.050
_refine_ls_R_factor_all 0.0294
_refine_ls_R_factor_gt 0.0291
_refine_ls_shift/su_max 0.000
_refine_ls_shift/su_mean 0.000
_refine_ls_structure_factor_coef Fsqd
_refine_ls_weighting_details 'w=1/[\s^2^(Fo^2^)+(0.0416P)^2^+0.3189P] where P=(Fo^2^+2Fc^2^)/3'
_refine_ls_weighting_scheme calc
_refine_ls_wR_factor_gt 0.0744
_refine_ls_wR_factor_ref 0.0750
_reflns_Friedel_coverage 0.733
_reflns_Friedel_fraction_full 1.000
_reflns_Friedel_fraction_max 0.990
_reflns_number_gt 3411
_reflns_number_total 3461
_reflns_threshold_expression 'I > 2\s(I)'
_cod_data_source_file ja9b00198_si_003.cif
_cod_data_source_block froch01
_cod_database_code 4128371
_shelx_shelxl_version_number 2018/3
_chemical_oxdiff_formula C21H22O2
_shelx_space_group_comment
;
The symmetry employed for this shelxl refinement is uniquely defined
by the following loop, which should always be used as a source of
symmetry information in preference to the above space-group names.
They are only intended as comments.
;
_shelx_estimated_absorpt_t_max 0.895
_shelx_estimated_absorpt_t_min 0.841
_reflns_odcompleteness_completeness 100.00
_reflns_odcompleteness_iscentric 1
_reflns_odcompleteness_theta 74.33
_olex2_refinement_description
;
1. Fixed Uiso
 At 1.2 times of:
  All C(H) groups, All C(H,H) groups
 At 1.5 times of:
  All C(H,H,H) groups
2.a Secondary CH2 refined with riding coordinates:
 C3(H3A,H3B), C4(H4A,H4B), C5(H5A,H5B), C14(H14A,H14B)
2.b Aromatic/amide H refined with riding coordinates:
 C8(H8), C10(H10), C11(H11), C16(H16), C17(H17), C18(H18), C19(H19), C20(H20)
2.c Idealised Me refined as rotating group:
 C13(H13A,H13B,H13C), C21(H21A,H21B,H21C)
;
_olex2_submission_original_sample_id froch01
_olex2_submission_special_instructions 'No special instructions were received'
_oxdiff_exptl_absorpt_empirical_details
;
Empirical correction (ABSPACK) includes:
- Absorption correction using spherical harmonics
- Frame scaling
;
_oxdiff_exptl_absorpt_empirical_full_max 1.428
_oxdiff_exptl_absorpt_empirical_full_min 0.703

loop_
_space_group_symop_operation_xyz
'x, y, z'
'-x+1/2, -y, z+1/2'
'-x, y+1/2, -z+1/2'
'x+1/2, -y+1/2, -z'

loop_
_atom_site_label
_atom_site_type_symbol
_atom_site_fract_x
_atom_site_fract_y
_atom_site_fract_z
_atom_site_U_iso_or_equiv
_atom_site_adp_type
_atom_site_occupancy
_atom_site_site_symmetry_order
_atom_site_calc_flag
_atom_site_refinement_flags_posn
O1 O 0.69464(11) 0.65844(10) 0.28822(6) 0.0203(2) Uani 1 1 d .
O2 O 0.53636(13) 0.34617(12) 0.52980(6) 0.0288(3) Uani 1 1 d .
C1 C 0.42966(16) 0.85356(15) 0.39813(8) 0.0195(3) Uani 1 1 d .
C2 C 0.53167(15) 0.83296(15) 0.33154(8) 0.0189(3) Uani 1 1 d .
C3 C 0.56221(17) 0.92768(15) 0.26757(9) 0.0225(3) Uani 1 1 d .
H3A H 0.626824 0.998094 0.284476 0.027 Uiso 1 1 calc R
H3B H 0.473118 0.968312 0.249840 0.027 Uiso 1 1 calc R
C4 C 0.63258(17) 0.84697(17) 0.20349(9) 0.0249(3) Uani 1 1 d .
H4A H 0.559687 0.793276 0.178137 0.030 Uiso 1 1 calc R
H4B H 0.673919 0.907585 0.166263 0.030 Uiso 1 1 calc R
C5 C 0.75050(16) 0.75621(16) 0.23482(9) 0.0231(3) Uani 1 1 d .
H5A H 0.797016 0.709957 0.192902 0.028 Uiso 1 1 calc R
H5B H 0.823057 0.810440 0.260063 0.028 Uiso 1 1 calc R
C6 C 0.59490(15) 0.71258(14) 0.33648(8) 0.0179(3) Uani 1 1 d .
C7 C 0.54386(16) 0.63895(15) 0.40304(8) 0.0184(3) Uani 1 1 d .
C8 C 0.58115(16) 0.51282(15) 0.43062(8) 0.0193(3) Uani 1 1 d .
H8 H 0.650115 0.460392 0.406238 0.023 Uiso 1 1 calc R
C9 C 0.51096(17) 0.46833(16) 0.49622(9) 0.0218(3) Uani 1 1 d .
C10 C 0.40867(17) 0.54819(17) 0.53281(9) 0.0239(3) Uani 1 1 d .
H10 H 0.361903 0.516144 0.575997 0.029 Uiso 1 1 calc R
C11 C 0.37570(17) 0.67540(16) 0.50545(9) 0.0230(3) Uani 1 1 d .
H11 H 0.309137 0.729113 0.530754 0.028 Uiso 1 1 calc R
C12 C 0.44351(16) 0.72078(15) 0.43996(8) 0.0190(3) Uani 1 1 d .
C13 C 0.48038(18) 0.97036(16) 0.44845(10) 0.0255(3) Uani 1 1 d .
H13A H 0.578430 0.955170 0.464172 0.038 Uiso 1 1 calc GR
H13B H 0.419365 0.976556 0.492527 0.038 Uiso 1 1 calc GR
H13C H 0.474989 1.052251 0.420057 0.038 Uiso 1 1 calc GR
C14 C 0.27165(16) 0.88336(15) 0.37313(9) 0.0211(3) Uani 1 1 d .
H14A H 0.213238 0.894553 0.418555 0.025 Uiso 1 1 calc R
H14B H 0.270795 0.967884 0.346022 0.025 Uiso 1 1 calc R
C15 C 0.20074(16) 0.77939(15) 0.32347(8) 0.0193(3) Uani 1 1 d .
C16 C 0.12857(17) 0.67062(17) 0.35541(9) 0.0239(3) Uani 1 1 d .
H16 H 0.125542 0.661318 0.408065 0.029 Uiso 1 1 calc R
C17 C 0.06105(18) 0.57585(16) 0.30970(10) 0.0267(3) Uani 1 1 d .
H17 H 0.013828 0.503587 0.331908 0.032 Uiso 1 1 calc R
C18 C 0.06387(17) 0.58865(16) 0.23118(9) 0.0246(3) Uani 1 1 d .
H18 H 0.019233 0.524976 0.200562 0.030 Uiso 1 1 calc R
C19 C 0.13374(17) 0.69711(17) 0.19863(9) 0.0250(3) Uani 1 1 d .
H19 H 0.135112 0.706698 0.145967 0.030 Uiso 1 1 calc R
C20 C 0.20192(17) 0.79181(16) 0.24436(9) 0.0220(3) Uani 1 1 d .
H20 H 0.248719 0.864099 0.221933 0.026 Uiso 1 1 calc R
C21 C 0.65610(18) 0.27083(16) 0.50292(10) 0.0277(4) Uani 1 1 d .
H21A H 0.639845 0.245713 0.450864 0.042 Uiso 1 1 calc GR
H21B H 0.667101 0.191832 0.533446 0.042 Uiso 1 1 calc GR
H21C H 0.742302 0.323998 0.506275 0.042 Uiso 1 1 calc GR

loop_
_atom_site_aniso_label
_atom_site_aniso_U_11
_atom_site_aniso_U_22
_atom_site_aniso_U_33
_atom_site_aniso_U_23
_atom_site_aniso_U_13
_atom_site_aniso_U_12
O1 0.0194(5) 0.0176(5) 0.0238(5) 0.0017(4) 0.0038(4) 0.0008(4)
O2 0.0363(6) 0.0223(6) 0.0277(5) 0.0076(5) 0.0032(5) 0.0029(5)
C1 0.0185(7) 0.0178(7) 0.0224(7) -0.0017(5) -0.0013(6) 0.0006(6)
C2 0.0152(6) 0.0178(7) 0.0237(7) -0.0003(6) -0.0012(5) -0.0019(5)
C3 0.0186(7) 0.0187(7) 0.0302(8) 0.0059(6) -0.0005(6) 0.0006(6)
C4 0.0221(7) 0.0262(8) 0.0264(7) 0.0078(6) 0.0013(6) 0.0002(6)
C5 0.0192(7) 0.0224(8) 0.0275(7) 0.0048(6) 0.0043(6) -0.0003(6)
C6 0.0154(6) 0.0179(7) 0.0202(6) -0.0008(5) -0.0008(5) -0.0014(5)
C7 0.0173(7) 0.0187(7) 0.0191(6) -0.0017(5) -0.0038(5) -0.0025(6)
C8 0.0202(7) 0.0170(7) 0.0207(7) -0.0021(5) -0.0014(6) -0.0002(5)
C9 0.0251(7) 0.0201(7) 0.0203(7) 0.0021(6) -0.0042(6) -0.0035(6)
C10 0.0244(7) 0.0281(8) 0.0191(7) 0.0014(6) 0.0002(6) -0.0023(6)
C11 0.0220(7) 0.0267(8) 0.0202(7) -0.0037(6) -0.0005(6) 0.0011(6)
C12 0.0187(7) 0.0192(7) 0.0192(7) -0.0025(6) -0.0031(6) -0.0002(6)
C13 0.0250(8) 0.0202(7) 0.0314(8) -0.0057(6) -0.0059(6) 0.0014(6)
C14 0.0187(7) 0.0208(7) 0.0237(7) -0.0029(6) -0.0006(6) 0.0030(6)
C15 0.0146(6) 0.0200(7) 0.0234(7) -0.0017(6) -0.0007(5) 0.0042(6)
C16 0.0221(7) 0.0261(8) 0.0234(7) 0.0010(6) -0.0001(6) -0.0002(6)
C17 0.0221(8) 0.0233(8) 0.0349(8) 0.0019(6) -0.0019(7) -0.0021(6)
C18 0.0176(7) 0.0248(8) 0.0314(8) -0.0079(6) -0.0037(6) 0.0024(6)
C19 0.0208(7) 0.0322(9) 0.0220(7) -0.0040(6) -0.0018(6) 0.0026(6)
C20 0.0182(7) 0.0243(7) 0.0237(7) 0.0000(6) 0.0004(6) -0.0001(6)
C21 0.0316(9) 0.0186(8) 0.0329(8) 0.0031(7) -0.0037(7) -0.0010(6)

loop_
_atom_type_symbol
_atom_type_description
_atom_type_scat_dispersion_real
_atom_type_scat_dispersion_imag
_atom_type_scat_source
C C 0.0181 0.0091 'International Tables Vol C Tables 4.2.6.8 and 6.1.1.4'
H H 0.0000 0.0000 'International Tables Vol C Tables 4.2.6.8 and 6.1.1.4'
O O 0.0492 0.0322 'International Tables Vol C Tables 4.2.6.8 and 6.1.1.4'

loop_
_geom_angle_atom_site_label_1
_geom_angle_atom_site_label_2
_geom_angle_atom_site_label_3
_geom_angle
C6 O1 C5 112.04(11)
C9 O2 C21 117.47(13)
C2 C1 C12 101.62(12)
C2 C1 C13 110.90(13)
C2 C1 C14 113.13(12)
C12 C1 C13 111.04(12)
C12 C1 C14 112.48(12)
C13 C1 C14 107.66(12)
C3 C2 C1 127.63(13)
C6 C2 C1 110.07(13)
C6 C2 C3 122.30(14)
C2 C3 H3A 110.2
C2 C3 H3B 110.2
C2 C3 C4 107.39(12)
H3A C3 H3B 108.5
C4 C3 H3A 110.2
C4 C3 H3B 110.2
C3 C4 H4A 109.5
C3 C4 H4B 109.5
H4A C4 H4B 108.1
C5 C4 C3 110.69(13)
C5 C4 H4A 109.5
C5 C4 H4B 109.5
O1 C5 C4 112.38(12)
O1 C5 H5A 109.1
O1 C5 H5B 109.1
C4 C5 H5A 109.1
C4 C5 H5B 109.1
H5A C5 H5B 107.9
O1 C6 C7 121.06(12)
C2 C6 O1 127.63(14)
C2 C6 C7 111.31(13)
C8 C7 C6 130.87(14)
C8 C7 C12 122.19(14)
C12 C7 C6 106.93(12)
C7 C8 H8 121.3
C7 C8 C9 117.40(14)
C9 C8 H8 121.3
O2 C9 C8 123.87(14)
O2 C9 C10 115.22(14)
C10 C9 C8 120.90(15)
C9 C10 H10 119.6
C11 C10 C9 120.79(15)
C11 C10 H10 119.6
C10 C11 H11 120.5
C12 C11 C10 119.07(14)
C12 C11 H11 120.5
C7 C12 C1 110.03(13)
C11 C12 C1 130.36(14)
C11 C12 C7 119.61(14)
C1 C13 H13A 109.5
C1 C13 H13B 109.5
C1 C13 H13C 109.5
H13A C13 H13B 109.5
H13A C13 H13C 109.5
H13B C13 H13C 109.5
C1 C14 H14A 108.3
C1 C14 H14B 108.3
H14A C14 H14B 107.4
C15 C14 C1 116.12(12)
C15 C14 H14A 108.3
C15 C14 H14B 108.3
C16 C15 C14 120.90(14)
C16 C15 C20 118.29(14)
C20 C15 C14 120.77(14)
C15 C16 H16 119.5
C17 C16 C15 120.97(14)
C17 C16 H16 119.5
C16 C17 H17 119.9
C18 C17 C16 120.23(15)
C18 C17 H17 119.9
C17 C18 H18 120.3
C17 C18 C19 119.46(15)
C19 C18 H18 120.3
C18 C19 H19 119.8
C18 C19 C20 120.34(15)
C20 C19 H19 119.8
C15 C20 H20 119.7
C19 C20 C15 120.69(15)
C19 C20 H20 119.7
O2 C21 H21A 109.5
O2 C21 H21B 109.5
O2 C21 H21C 109.5
H21A C21 H21B 109.5
H21A C21 H21C 109.5
H21B C21 H21C 109.5

loop_
_geom_bond_atom_site_label_1
_geom_bond_atom_site_label_2
_geom_bond_distance
O1 C5 1.4499(18)
O1 C6 1.3646(17)
O2 C9 1.3767(19)
O2 C21 1.420(2)
C1 C2 1.517(2)
C1 C12 1.523(2)
C1 C13 1.538(2)
C1 C14 1.555(2)
C2 C3 1.496(2)
C2 C6 1.341(2)
C3 H3A 0.9700
C3 H3B 0.9700
C3 C4 1.530(2)
C4 H4A 0.9700
C4 H4B 0.9700
C4 C5 1.522(2)
C5 H5A 0.9700
C5 H5B 0.9700
C6 C7 1.460(2)
C7 C8 1.394(2)
C7 C12 1.397(2)
C8 H8 0.9300
C8 C9 1.395(2)
C9 C10 1.395(2)
C10 H10 0.9300
C10 C11 1.394(2)
C11 H11 0.9300
C11 C12 1.386(2)
C13 H13A 0.9600
C13 H13B 0.9600
C13 H13C 0.9600
C14 H14A 0.9700
C14 H14B 0.9700
C14 C15 1.507(2)
C15 C16 1.394(2)
C15 C20 1.395(2)
C16 H16 0.9300
C16 C17 1.390(2)
C17 H17 0.9300
C17 C18 1.385(2)
C18 H18 0.9300
C18 C19 1.386(2)
C19 H19 0.9300
C19 C20 1.393(2)
C20 H20 0.9300
C21 H21A 0.9600
C21 H21B 0.9600
C21 H21C 0.9600

loop_
_geom_torsion_atom_site_label_1
_geom_torsion_atom_site_label_2
_geom_torsion_atom_site_label_3
_geom_torsion_atom_site_label_4
_geom_torsion
O1 C6 C7 C8 1.0(2)
O1 C6 C7 C12 -179.87(13)
O2 C9 C10 C11 178.52(14)
C1 C2 C3 C4 -162.52(14)
C1 C2 C6 O1 -178.88(13)
C1 C2 C6 C7 1.10(17)
C1 C14 C15 C16 87.08(17)
C1 C14 C15 C20 -94.89(17)
C2 C1 C12 C7 1.87(15)
C2 C1 C12 C11 -179.02(15)
C2 C1 C14 C15 57.61(17)
C2 C3 C4 C5 -46.08(16)
C2 C6 C7 C8 -179.01(15)
C2 C6 C7 C12 0.15(17)
C3 C2 C6 O1 1.4(2)
C3 C2 C6 C7 -178.60(13)
C3 C4 C5 O1 61.98(17)
C5 O1 C6 C2 10.9(2)
C5 O1 C6 C7 -169.05(13)
C6 O1 C5 C4 -41.78(17)
C6 C2 C3 C4 17.12(19)
C6 C7 C8 C9 -179.15(14)
C6 C7 C12 C1 -1.33(16)
C6 C7 C12 C11 179.45(13)
C7 C8 C9 O2 179.85(13)
C7 C8 C9 C10 -0.6(2)
C8 C7 C12 C1 177.92(13)
C8 C7 C12 C11 -1.3(2)
C8 C9 C10 C11 -1.1(2)
C9 C10 C11 C12 1.6(2)
C10 C11 C12 C1 -179.46(15)
C10 C11 C12 C7 -0.4(2)
C12 C1 C2 C3 177.91(14)
C12 C1 C2 C6 -1.77(15)
C12 C1 C14 C15 -56.84(17)
C12 C7 C8 C9 1.8(2)
C13 C1 C2 C3 -64.00(19)
C13 C1 C2 C6 116.32(14)
C13 C1 C12 C7 -116.12(14)
C13 C1 C12 C11 63.0(2)
C13 C1 C14 C15 -179.49(13)
C14 C1 C2 C3 57.08(19)
C14 C1 C2 C6 -122.60(14)
C14 C1 C12 C7 123.14(14)
C14 C1 C12 C11 -57.7(2)
C14 C15 C16 C17 178.92(14)
C14 C15 C20 C19 -178.65(14)
C15 C16 C17 C18 -0.4(3)
C16 C15 C20 C19 -0.6(2)
C16 C17 C18 C19 -0.4(2)
C17 C18 C19 C20 0.7(2)
C18 C19 C20 C15 -0.2(2)
C20 C15 C16 C17 0.8(2)
C21 O2 C9 C8 10.1(2)
C21 O2 C9 C10 -169.48(14)
